data_9010093
loop_
_publ_author_name
'Redhammer, G. J.'
'Amthauer, G.'
'Roth, G.'
'Tippelt, G.'
'Lottermoser, W.'

_publ_section_title
;Single crystal X-ray diffraction and temperature dependent 57Fe Mossbauer
 spectroscopy on the hedenbergite - aegirine (Ca,Na)(Fe2+,Fe3+)Si2O6 solid
 solution Locality: synthetic Sample: Ae951, T = 298 K
;
_journal_name_full 'American Mineralogist'
_journal_page_first 1271
_journal_page_last 1292
_journal_paper_doi 10.2138/am.2006.2173
_journal_volume 91
_journal_year 2006
_chemical_compound_source Synthetic
_chemical_formula_sum 'Ca0.049 Fe Na0.951 O6 Si2'
_chemical_name_mineral Aegirine
_space_group_IT_number 15
_symmetry_space_group_name_Hall '-C 2yc'
_symmetry_space_group_name_H-M 'C 1 2/c 1'
_cell_angle_alpha 90
_cell_angle_beta 107.304
_cell_angle_gamma 90
_cell_length_a 9.6554
_cell_length_b 8.7998
_cell_length_c 5.2900
_cell_formula_units_Z 4
_cell_volume 429.125
_database_code_amcsd 0004214
_diffrn_ambient_temperature 298
_exptl_crystal_density_diffrn 3.589
_cod_original_formula_sum '(Na.951 Ca.049) Fe Si2 O6'
_cod_database_code 9010093

loop_
_space_group_symop_operation_xyz
x,y,z
1/2+x,1/2+y,z
x,-y,1/2+z
1/2+x,1/2-y,1/2+z
-x,y,1/2-z
1/2-x,1/2+y,1/2-z
-x,-y,-z
1/2-x,1/2-y,-z

loop_
_atom_site_label
_atom_site_fract_x
_atom_site_fract_y
_atom_site_fract_z
_atom_site_occupancy
_atom_site_U_iso_or_equiv
Na2 0.00000 0.29940 0.25000 0.95100 0.01340
Ca2 0.00000 0.29940 0.25000 0.04900 0.01340
Fe3+1 0.00000 0.89920 0.25000 0.95100 0.00340
Fe2+1 0.00000 0.89920 0.25000 0.04900 0.00340
Si 0.29050 0.08960 0.23520 1.00000 0.00270
O1 0.11440 0.07860 0.13810 1.00000 0.00440
O2 0.35860 0.25550 0.30190 1.00000 0.00770
O3 0.35200 0.00880 0.01110 1.00000 0.00560

loop_
_cod_related_entry_id
_cod_related_entry_database
_cod_related_entry_code
1 AMCSD 0004214
